data_7201509
loop_
_publ_author_name
'Wong, Janet Shuk-Yee'
'Gu, Yan-Juan'
'Szeto, Lap'
'Wong, Wing-Tak'

_publ_section_title
;
 An open-channel architecture assembly from the
 [Os3(CO)8{&#x00B5;-\h3-ON&#xE001;CPh(NC5H4)}2] cluster
;
_journal_issue 1
_journal_name_full CrystEngComm
_journal_page_first 29
_journal_paper_doi 10.1039/b708080h
_journal_volume 10
_journal_year 2008
_chemical_absolute_configuration ad
_chemical_formula_moiety 'C32 H18 N4 O10 Os3 '
_chemical_formula_sum 'C32 H18 N4 O10 Os3'
_chemical_formula_weight 1189.11
_space_group_IT_number 96
_symmetry_cell_setting tetragonal
_symmetry_Int_Tables_number 96
_symmetry_space_group_name_Hall 'P 4nw 2abw'
_symmetry_space_group_name_H-M 'P 43 21 2'
_cell_angle_alpha 90.0000
_cell_angle_beta 90.0000
_cell_angle_gamma 90.0000
_cell_formula_units_Z 4
_cell_length_a 12.955(5)
_cell_length_b 12.955(5)
_cell_length_c 19.352(6)
_cell_measurement_reflns_used 20155
_cell_measurement_temperature 253(1)
_cell_measurement_theta_max 28.0
_cell_measurement_theta_min 1.1
_cell_volume 3248(2)
_computing_cell_refinement 'Saint (Bruker, 2002)'
_computing_data_collection 'Apex (Bruker, 2002)'
_computing_data_reduction 'CrystalStructure (Rigaku, 2007)'
_computing_molecular_graphics 'ORTEP-II (Johnson, 1976)'
_computing_publication_material 'CrystalStructure 3.8'
_computing_structure_refinement 'CRYSTALS (Carruthers et al., 1999)'
_computing_structure_solution 'SIR92 (Altomare, 1994)'
_diffrn_measured_fraction_theta_full 0.960
_diffrn_measured_fraction_theta_max 0.960
_diffrn_measurement_device_type 'Bruker Apex CCD'
_diffrn_measurement_method '\w & \f scans'
_diffrn_radiation_type 'Mo K\a'
_diffrn_radiation_wavelength 0.71073
_diffrn_reflns_av_R_equivalents 0.050
_diffrn_reflns_limit_h_max 16
_diffrn_reflns_limit_h_min -15
_diffrn_reflns_limit_k_max 16
_diffrn_reflns_limit_k_min -15
_diffrn_reflns_limit_l_max 25
_diffrn_reflns_limit_l_min -24
_diffrn_reflns_number 20116
_diffrn_reflns_theta_full 28.00
_diffrn_reflns_theta_max 28.00
_exptl_absorpt_coefficient_mu 11.764
_exptl_absorpt_correction_T_max 0.152
_exptl_absorpt_correction_T_min 0.090
_exptl_absorpt_correction_type multi-scan
_exptl_absorpt_process_details SADABS
_exptl_crystal_colour red
_exptl_crystal_density_diffrn 2.432
_exptl_crystal_density_method 'not measured'
_exptl_crystal_description block
_exptl_crystal_F_000 2184.00
_exptl_crystal_size_max 0.27
_exptl_crystal_size_mid 0.21
_exptl_crystal_size_min 0.16
_refine_diff_density_max 2.47
_refine_diff_density_min -0.85
_refine_ls_abs_structure_details 'Flack (1983). 1453 Friedel Pairs'
_refine_ls_abs_structure_Flack -0.005(14)
_refine_ls_extinction_method none
_refine_ls_goodness_of_fit_ref 1.083
_refine_ls_hydrogen_treatment constr
_refine_ls_number_parameters 232
_refine_ls_number_reflns 3219
_refine_ls_R_factor_gt 0.0225
_refine_ls_shift/su_max 0.0031
_refine_ls_structure_factor_coef F
_refine_ls_weighting_details 'w = 1/[0.0001Fo^2^ + 0.2\s(Fo^2^) + 0.005]'
_refine_ls_weighting_scheme calc
_refine_ls_wR_factor_ref 0.0267
_reflns_number_gt 3205
_reflns_number_total 3658
_reflns_threshold_expression F^2^>2.0\s(F^2^)
_cod_data_source_file b708080h.txt
_cod_data_source_block '_JW007-Apex-CCDC645291'
_cod_original_cell_volume 3248.0(19)
_cod_original_formula_sum 'C32 H18 N4 O10 Os3 '
_cod_database_code 7201509

loop_
_symmetry_equiv_pos_site_id
_symmetry_equiv_pos_as_xyz
1 +X,+Y,+Z
2 1/2-Y,1/2+X,3/4+Z
3 -X,-Y,1/2+Z
4 1/2+Y,1/2-X,1/4+Z
5 1/2-X,1/2+Y,3/4-Z
6 +Y,+X,-Z
7 1/2+X,1/2-Y,1/4-Z
8 -Y,-X,1/2-Z

loop_
_atom_site_label
_atom_site_type_symbol
_atom_site_fract_x
_atom_site_fract_y
_atom_site_fract_z
_atom_site_U_iso_or_equiv
_atom_site_adp_type
_atom_site_occupancy
_atom_site_symmetry_multiplicity
_atom_site_calc_flag
_atom_site_refinement_flags
_atom_site_disorder_assembly
_atom_site_disorder_group
Os(1) Os 0.46423(2) 0.48651(2) 0.159820(10) 0.01250(5) Uani 1.00 1 d . . .
Os(2) Os 0.36880(2) 0.63119(2) 0.2500 0.01262(6) Uani 1.00 2 d S . .
O(1) O 0.5001(4) 0.6515(4) 0.0524(2) 0.0292(14) Uani 1.00 1 d . . .
O(2) O 0.2585(4) 0.4315(4) 0.0967(2) 0.0321(15) Uani 1.00 1 d . . .
O(3) O 0.2240(4) 0.7061(5) 0.1354(2) 0.0403(18) Uani 1.00 1 d . . .
O(4) O 0.5547(4) 0.7664(4) 0.2094(2) 0.0264(14) Uani 1.00 1 d . . .
O(5) O 0.6294(3) 0.5607(3) 0.2657(2) 0.0167(11) Uani 1.00 1 d . . .
N(1) N 0.5663(4) 0.3802(4) 0.1081(2) 0.0172(14) Uani 1.00 1 d . . .
N(2) N 0.6113(4) 0.5077(4) 0.2071(2) 0.0159(13) Uani 1.00 1 d . . .
C(1) C 0.4857(5) 0.5890(4) 0.0938(3) 0.0173(15) Uani 1.00 1 d . . .
C(2) C 0.3370(5) 0.4538(5) 0.1204(3) 0.0201(17) Uani 1.00 1 d . . .
C(3) C 0.2789(5) 0.6777(5) 0.1780(3) 0.0187(17) Uani 1.00 1 d . . .
C(4) C 0.4844(5) 0.7161(5) 0.2245(3) 0.0152(15) Uani 1.00 1 d . . .
C(5) C 0.5405(5) 0.3066(5) 0.0617(3) 0.0189(17) Uani 1.00 1 d . . .
C(6) C 0.6121(5) 0.2505(5) 0.0262(3) 0.0217(18) Uani 1.00 1 d . . .
C(7) C 0.7164(6) 0.2691(5) 0.0369(3) 0.0237(18) Uani 1.00 1 d . . .
C(8) C 0.7464(5) 0.3445(5) 0.0845(3) 0.0218(17) Uani 1.00 1 d . . .
C(9) C 0.6695(5) 0.3970(5) 0.1200(3) 0.0152(16) Uani 1.00 1 d . . .
C(10) C 0.6916(5) 0.4692(5) 0.1759(3) 0.0153(15) Uani 1.00 1 d . . .
C(11) C 0.7992(5) 0.4922(5) 0.1995(3) 0.0174(16) Uani 1.00 1 d . . .
C(12) C 0.8566(5) 0.5634(5) 0.1625(3) 0.0201(16) Uani 1.00 1 d . . .
C(13) C 0.9557(6) 0.5903(6) 0.1848(3) 0.029(2) Uani 1.00 1 d . . .
C(14) C 0.9968(5) 0.5444(5) 0.2437(3) 0.0263(19) Uani 1.00 1 d . . .
C(15) C 0.9401(5) 0.4717(6) 0.2798(4) 0.029(2) Uani 1.00 1 d . . .
C(16) C 0.8409(5) 0.4457(5) 0.2585(3) 0.0241(19) Uani 1.00 1 d . . .
H(1) H 0.4694 0.2933 0.0535 0.023 Uiso 1.00 1 c R . .
H(2) H 0.5907 0.1990 -0.0057 0.026 Uiso 1.00 1 c R . .
H(3) H 0.7669 0.2309 0.0121 0.028 Uiso 1.00 1 c R . .
H(4) H 0.8173 0.3593 0.0923 0.026 Uiso 1.00 1 c R . .
H(5) H 0.8287 0.5939 0.1220 0.024 Uiso 1.00 1 c R . .
H(6) H 0.9948 0.6397 0.1598 0.035 Uiso 1.00 1 c R . .
H(7) H 1.0639 0.5630 0.2591 0.032 Uiso 1.00 1 c R . .
H(8) H 0.9690 0.4394 0.3194 0.035 Uiso 1.00 1 c R . .
H(9) H 0.8018 0.3967 0.2839 0.029 Uiso 1.00 1 c R . .

loop_
_atom_site_aniso_label
_atom_site_aniso_U_11
_atom_site_aniso_U_22
_atom_site_aniso_U_33
_atom_site_aniso_U_12
_atom_site_aniso_U_13
_atom_site_aniso_U_23
Os(1) 0.01192(12) 0.01365(13) 0.01193(10) 0.00155(9) -0.00155(9) -0.00154(9)
Os(2) 0.01202(11) 0.01202(11) 0.01382(15) 0.00166(13) -0.00057(10) -0.00057(10)
O(1) 0.037(3) 0.026(2) 0.025(2) -0.003(2) 0.001(2) 0.006(2)
O(2) 0.025(2) 0.040(3) 0.031(2) -0.008(2) -0.011(2) 0.007(2)
O(3) 0.033(3) 0.048(4) 0.040(3) 0.005(3) -0.015(2) 0.008(2)
O(4) 0.023(2) 0.027(3) 0.029(2) -0.003(2) 0.000(2) 0.002(2)
O(5) 0.018(2) 0.020(2) 0.013(2) 0.0001(19) 0.0015(18) -0.0054(17)
N(1) 0.019(2) 0.019(3) 0.013(2) 0.001(2) -0.000(2) 0.004(2)
N(2) 0.021(2) 0.015(2) 0.012(2) 0.003(2) -0.002(2) -0.001(2)
C(1) 0.022(3) 0.017(3) 0.013(2) -0.000(2) -0.001(2) -0.007(2)
C(2) 0.021(3) 0.021(3) 0.018(3) 0.001(2) -0.004(2) 0.005(2)
C(3) 0.015(3) 0.019(3) 0.021(3) -0.000(2) 0.001(2) -0.002(2)
C(4) 0.012(3) 0.018(3) 0.016(2) 0.007(2) -0.001(2) -0.001(2)
C(5) 0.019(3) 0.013(3) 0.025(3) -0.002(2) -0.004(2) -0.004(2)
C(6) 0.022(3) 0.024(3) 0.020(3) 0.007(3) -0.004(2) -0.009(2)
C(7) 0.030(4) 0.022(3) 0.019(3) 0.008(3) 0.007(3) -0.005(2)
C(8) 0.020(3) 0.022(3) 0.023(3) -0.000(2) 0.001(2) -0.005(3)
C(9) 0.019(3) 0.015(3) 0.011(2) -0.003(2) -0.001(2) 0.002(2)
C(10) 0.014(3) 0.019(3) 0.013(2) 0.004(2) -0.004(2) 0.002(2)
C(11) 0.015(3) 0.013(3) 0.024(3) 0.002(2) -0.002(2) -0.003(2)
C(12) 0.021(3) 0.019(3) 0.020(3) 0.001(2) -0.001(2) 0.003(2)
C(13) 0.026(4) 0.028(4) 0.032(4) -0.006(3) 0.008(3) -0.001(3)
C(14) 0.013(3) 0.027(3) 0.038(4) -0.002(3) -0.006(3) -0.004(3)
C(15) 0.020(3) 0.026(4) 0.041(4) 0.007(3) -0.011(3) 0.004(3)
C(16) 0.023(3) 0.025(3) 0.024(3) -0.003(3) -0.002(2) 0.002(3)

loop_
_atom_type_symbol
_atom_type_description
_atom_type_scat_dispersion_real
_atom_type_scat_dispersion_imag
_atom_type_scat_source
C C 0.003 0.002
;
International Tables for Crystallography
(1992, Vol. C, Tables 4.2.6.8 and 6.1.1.4)
;
H H 0.000 0.000
;
International Tables for Crystallography
(1992, Vol. C, Table 6.1.1.4)
;
N N 0.006 0.003
;
International Tables for Crystallography
(1992, Vol. C, Tables 4.2.6.8 and 6.1.1.4)
;
O O 0.011 0.006
;
International Tables for Crystallography
(1992, Vol. C, Tables 4.2.6.8 and 6.1.1.4)
;
Os Os -1.216 7.603
;
International Tables for Crystallography
(1992, Vol. C, Tables 4.2.6.8 and 6.1.1.4)
;

loop_
_geom_angle_atom_site_label_1
_geom_angle_atom_site_label_2
_geom_angle_atom_site_label_3
_geom_angle
_geom_angle_publ_flag
_geom_angle_site_symmetry_1
_geom_angle_site_symmetry_2
_geom_angle_site_symmetry_3
Os(2) Os(1) O(5) 89.05(12) yes . . 8_665
Os(2) Os(1) N(1) 166.58(14) yes . . .
Os(2) Os(1) N(2) 92.30(14) yes . . .
Os(2) Os(1) C(1) 90.90(19) yes . . .
Os(2) Os(1) C(2) 91.0(2) yes . . .
O(5) Os(1) N(1) 87.49(19) yes 8_665 . .
O(5) Os(1) N(2) 86.27(19) yes 8_665 . .
O(5) Os(1) C(1) 179.8(2) yes 8_665 . .
O(5) Os(1) C(2) 89.0(2) yes 8_665 . .
N(1) Os(1) N(2) 74.5(2) yes . . .
N(1) Os(1) C(1) 92.6(2) yes . . .
N(1) Os(1) C(2) 101.9(2) yes . . .
N(2) Os(1) C(1) 94.0(2) yes . . .
N(2) Os(1) C(2) 174.2(2) yes . . .
C(1) Os(1) C(2) 90.8(3) yes . . .
Os(1) Os(2) Os(1) 78.669(9) yes . . 8_665
Os(1) Os(2) C(3) 91.5(2) yes . . .
Os(1) Os(2) C(3) 170.1(2) yes . . 8_665
Os(1) Os(2) C(4) 83.18(19) yes . . .
Os(1) Os(2) C(4) 83.84(19) yes . . 8_665
Os(1) Os(2) C(3) 170.1(2) yes 8_665 . .
Os(1) Os(2) C(3) 91.5(2) yes 8_665 . 8_665
Os(1) Os(2) C(4) 83.84(19) yes 8_665 . .
Os(1) Os(2) C(4) 83.18(19) yes 8_665 . 8_665
C(3) Os(2) C(3) 98.4(2) yes . . 8_665
C(3) Os(2) C(4) 96.2(2) yes . . .
C(3) Os(2) C(4) 94.8(2) yes . . 8_665
C(3) Os(2) C(4) 94.8(2) yes 8_665 . .
C(3) Os(2) C(4) 96.2(2) yes 8_665 . 8_665
C(4) Os(2) C(4) 163.2(2) yes . . 8_665
Os(1) O(5) N(2) 112.0(3) yes 8_665 . .
Os(1) N(1) C(5) 127.4(4) yes . . .
Os(1) N(1) C(9) 114.7(4) yes . . .
C(5) N(1) C(9) 117.6(5) yes . . .
Os(1) N(2) O(5) 125.6(3) yes . . .
Os(1) N(2) C(10) 117.8(4) yes . . .
O(5) N(2) C(10) 116.5(5) yes . . .
Os(1) C(1) O(1) 178.9(5) yes . . .
Os(1) C(2) O(2) 178.6(6) yes . . .
Os(2) C(3) O(3) 179.2(5) yes . . .
Os(2) C(4) O(4) 179.3(5) yes . . .
N(1) C(5) C(6) 122.9(6) yes . . .
N(1) C(5) H(1) 118.6 yes . . .
C(6) C(5) H(1) 118.6 yes . . .
C(5) C(6) C(7) 119.6(6) yes . . .
C(5) C(6) H(2) 120.2 yes . . .
C(7) C(6) H(2) 120.2 yes . . .
C(6) C(7) C(8) 119.4(6) yes . . .
C(6) C(7) H(3) 120.3 yes . . .
C(8) C(7) H(3) 120.3 yes . . .
C(7) C(8) C(9) 117.9(6) yes . . .
C(7) C(8) H(4) 121.0 yes . . .
C(9) C(8) H(4) 121.0 yes . . .
N(1) C(9) C(8) 122.6(5) yes . . .
N(1) C(9) C(10) 114.6(5) yes . . .
C(8) C(9) C(10) 122.7(6) yes . . .
N(2) C(10) C(9) 115.6(5) yes . . .
N(2) C(10) C(11) 121.7(5) yes . . .
C(9) C(10) C(11) 122.5(5) yes . . .
C(10) C(11) C(12) 118.4(5) yes . . .
C(10) C(11) C(16) 121.5(6) yes . . .
C(12) C(11) C(16) 120.0(6) yes . . .
C(11) C(12) C(13) 120.0(6) yes . . .
C(11) C(12) H(5) 120.0 yes . . .
C(13) C(12) H(5) 120.0 yes . . .
C(12) C(13) C(14) 119.9(7) yes . . .
C(12) C(13) H(6) 120.1 yes . . .
C(14) C(13) H(6) 120.1 yes . . .
C(13) C(14) C(15) 120.0(6) yes . . .
C(13) C(14) H(7) 120.0 yes . . .
C(15) C(14) H(7) 120.0 yes . . .
C(14) C(15) C(16) 120.4(7) yes . . .
C(14) C(15) H(8) 119.8 yes . . .
C(16) C(15) H(8) 119.8 yes . . .
C(11) C(16) C(15) 119.6(6) yes . . .
C(11) C(16) H(9) 120.2 yes . . .
C(15) C(16) H(9) 120.2 yes . . .

loop_
_geom_bond_atom_site_label_1
_geom_bond_atom_site_label_2
_geom_bond_distance
_geom_bond_publ_flag
_geom_bond_site_symmetry_1
_geom_bond_site_symmetry_2
Os(1) Os(2) 2.8438(3) yes . .
Os(1) O(5) 2.106(4) yes . 8_665
Os(1) N(1) 2.155(5) yes . .
Os(1) N(2) 2.132(5) yes . .
Os(1) C(1) 1.863(6) yes . .
Os(1) C(2) 1.865(7) yes . .
Os(2) C(3) 1.913(6) yes . .
Os(2) C(3) 1.913(6) yes . 8_665
Os(2) C(4) 1.922(6) yes . .
Os(2) C(4) 1.922(6) yes . 8_665
O(1) C(1) 1.154(8) yes . .
O(2) C(2) 1.152(9) yes . .
O(3) C(3) 1.150(8) yes . .
O(4) C(4) 1.158(8) yes . .
O(5) N(2) 1.346(6) yes . .
N(1) C(5) 1.351(8) yes . .
N(1) C(9) 1.375(8) yes . .
N(2) C(10) 1.302(8) yes . .
C(5) C(6) 1.365(10) yes . .
C(5) H(1) 0.95 yes . .
C(6) C(7) 1.388(10) yes . .
C(6) H(2) 0.95 yes . .
C(7) C(8) 1.398(10) yes . .
C(7) H(3) 0.950 yes . .
C(8) C(9) 1.388(9) yes . .
C(8) H(4) 0.95 yes . .
C(9) C(10) 1.459(8) yes . .
C(10) C(11) 1.496(9) yes . .
C(11) C(12) 1.384(9) yes . .
C(11) C(16) 1.399(9) yes . .
C(12) C(13) 1.398(10) yes . .
C(12) H(5) 0.95 yes . .
C(13) C(14) 1.391(10) yes . .
C(13) H(6) 0.95 yes . .
C(14) C(15) 1.384(10) yes . .
C(14) H(7) 0.95 yes . .
C(15) C(16) 1.390(10) yes . .
C(15) H(8) 0.95 yes . .
C(16) H(9) 0.95 yes . .

loop_
_geom_hbond_atom_site_label_D
_geom_hbond_atom_site_label_H
_geom_hbond_atom_site_label_A
_geom_hbond_site_symmetry_A
_geom_hbond_distance_DH
_geom_hbond_distance_HA
_geom_hbond_distance_DA
_geom_hbond_angle_DHA
_geom_hbond_publ_flag
C7 H3 O4 2_644 0.95 2.54 3.165(8) 124 .
C7 H3 O5 2_644 0.95 2.59 3.433(8) 148 .
